data_4326090
loop_
_publ_author_name
'Javier Cepeda'
'Rolindes Balda'
'Garikoitz Beobide'
'Oscar Castillo'
'Joaqu\'in Fern\'andez'
'Antonio Luque'
'Sonia P\'erez-Y\'a\~nez'
'Pascual Rom\'an'
'Daniel Vallejo-S\'anchez'

_publ_contact_author
;
 Oscar Castillo. Departamento de Quimica Inorganica. 
Facultad de Ciencia y Tecnologia
Universidad del Pais Vasco,  Apdo. 644, 
E-48080 Bilbao, Spain
;
_publ_contact_author_email oscar.castillo@ehu.es
_publ_contact_author_fax '+34-946 013 500'
_publ_contact_author_phone '+34-946 015 991'
_publ_section_title
;
 Lanthanide(III)/Pyrimidine-4,6-dicarboxylate/Oxalate Extended Frameworks:
 A Detailed Study Based on the Lanthanide Contraction and Temperature
 Effects
;
_journal_name_full 'Inorganic Chemistry'
_journal_page_first 8437
_journal_page_last 8451
_journal_paper_doi 10.1021/ic201013v
_journal_volume 50
_journal_year 2011
_chemical_compound_source 'synthesis as described'
_chemical_formula_moiety 'C7 H8 Dy N2 O9, 2(H2O)'
_chemical_formula_structural 'C7 H8 Dy N2 O9, 2(H2O)'
_chemical_formula_sum 'C7 H12 Dy N2 O11'
_chemical_formula_weight 462.68
_chemical_name_systematic
;
poly-{[(mu-oxalato)bis(mu-pyrimidine-4,6-dicarboxylato)-k2N1,O:k2N3,O')-
hexaacuadidysprosium(III)]tetrahydrate}
;
_space_group_IT_number 14
_symmetry_cell_setting monoclinic
_symmetry_Int_Tables_number 14
_symmetry_space_group_name_Hall '-P 2yn'
_symmetry_space_group_name_H-M 'P 1 21/n 1'
_atom_sites_solution_hydrogens geom
_atom_sites_solution_primary direct
_atom_sites_solution_secondary difmap
_audit_creation_method SHELXL97
_cell_angle_alpha 90.00
_cell_angle_beta 94.241(6)
_cell_angle_gamma 90.00
_cell_formula_units_Z 4
_cell_length_a 7.8720(6)
_cell_length_b 13.0190(7)
_cell_length_c 12.9240(8)
_cell_measurement_reflns_used 12048
_cell_measurement_temperature 100(2)
_cell_measurement_theta_max 30.08
_cell_measurement_theta_min 2.94
_cell_volume 1320.90(15)
_computing_cell_refinement 'CrysAlis CCD (Oxford Diffraction, 2003)'
_computing_data_collection 'CrysAlis CCD (Oxford Diffraction, 2003)'
_computing_data_reduction 'CrysAlis RED (Oxford Diffraction, 2003)'
_computing_molecular_graphics 'Ortep-3 (Farrugia, 1997)'
_computing_publication_material 'WinGX (Farrugia, 1999)'
_computing_structure_refinement 'SHELXL-97 (Sheldrick, 1997)'
_computing_structure_solution 'Sir92 (Altomare et al., 1993)'
_diffrn_ambient_temperature 100(2)
_diffrn_measured_fraction_theta_full 0.999
_diffrn_measured_fraction_theta_max 0.999
_diffrn_measurement_device_type Xcalibur
_diffrn_measurement_method \w
_diffrn_radiation_monochromator graphite
_diffrn_radiation_source 'fine-focus sealed tube'
_diffrn_radiation_type MoK\a
_diffrn_radiation_wavelength 0.71073
_diffrn_reflns_av_R_equivalents 0.0433
_diffrn_reflns_av_sigmaI/netI 0.0490
_diffrn_reflns_limit_h_max 9
_diffrn_reflns_limit_h_min -11
_diffrn_reflns_limit_k_max 17
_diffrn_reflns_limit_k_min -18
_diffrn_reflns_limit_l_max 18
_diffrn_reflns_limit_l_min -17
_diffrn_reflns_number 12047
_diffrn_reflns_theta_full 30.08
_diffrn_reflns_theta_max 30.08
_diffrn_reflns_theta_min 2.94
_diffrn_standards_decay_% 0
_diffrn_standards_interval_count 0
_diffrn_standards_interval_time 0
_diffrn_standards_number 0
_exptl_absorpt_coefficient_mu 5.718
_exptl_absorpt_correction_T_max 0.680
_exptl_absorpt_correction_T_min 0.402
_exptl_absorpt_correction_type numerical
_exptl_absorpt_process_details
;
CrysAlis RED, Oxford Diffraction Ltd.,
Version 1.170.32 (release 06.06.2003 CrysAlis170 VC++)
(compiled Jun  6 2003,13:53:32)
Analytical numeric absorption correction using a multifaceted crystal
model based on expressions derived by R.C. Clark & J.S. Reid.
;
_exptl_crystal_colour colourless
_exptl_crystal_density_diffrn 2.306
_exptl_crystal_density_meas 2.31(1)
_exptl_crystal_density_method flotation
_exptl_crystal_description 'rectangular prism'
_exptl_crystal_F_000 872
_exptl_crystal_size_max 0.51
_exptl_crystal_size_mid 0.45
_exptl_crystal_size_min 0.41
_refine_diff_density_max 1.492
_refine_diff_density_min -0.855
_refine_diff_density_rms 0.178
_refine_ls_extinction_method none
_refine_ls_goodness_of_fit_ref 0.978
_refine_ls_hydrogen_treatment constr
_refine_ls_matrix_type full
_refine_ls_number_parameters 190
_refine_ls_number_reflns 3871
_refine_ls_number_restraints 0
_refine_ls_restrained_S_all 0.978
_refine_ls_R_factor_all 0.0361
_refine_ls_R_factor_gt 0.0246
_refine_ls_shift/su_max 0.000
_refine_ls_shift/su_mean 0.000
_refine_ls_structure_factor_coef Fsqd
_refine_ls_weighting_details 'calc w=1/[\s^2^(Fo^2^)+(0.0245P)^2^+0.0000P] where P=(Fo^2^+2Fc^2^)/3'
_refine_ls_weighting_scheme calc
_refine_ls_wR_factor_gt 0.0562
_refine_ls_wR_factor_ref 0.0585
_reflns_number_gt 3098
_reflns_number_total 3871
_reflns_threshold_expression >2sigma(I)
_cod_data_source_file ic201013v_si_002_03.cif
_cod_data_source_block 2-Dy
_cod_original_sg_symbol_H-M 'P 21/n'
_cod_database_code 4326090

loop_
_symmetry_equiv_pos_as_xyz
'x, y, z'
'-x+1/2, y+1/2, -z+1/2'
'-x, -y, -z'
'x-1/2, -y-1/2, z-1/2'

loop_
_atom_site_label
_atom_site_type_symbol
_atom_site_fract_x
_atom_site_fract_y
_atom_site_fract_z
_atom_site_U_iso_or_equiv
_atom_site_adp_type
_atom_site_occupancy
_atom_site_symmetry_multiplicity
_atom_site_calc_flag
_atom_site_refinement_flags
Dy1 Dy 0.09743(2) 0.165058(11) 0.163309(12) 0.00594(5) Uani 1 1 d .
N11 N 0.2303(4) 0.0263(2) 0.2987(2) 0.0088(6) Uani 1 1 d .
C12 C 0.2759(4) -0.0713(2) 0.2847(3) 0.0092(7) Uani 1 1 d .
H12 H 0.2802 -0.0938 0.2167 0.011 Uiso 1 1 calc R
N13 N 0.3158(4) -0.1397(2) 0.3603(2) 0.0089(6) Uani 1 1 d .
C14 C 0.3111(4) -0.1061(2) 0.4579(3) 0.0081(6) Uani 1 1 d .
C15 C 0.2652(4) -0.0060(3) 0.4803(3) 0.0092(6) Uani 1 1 d .
H15 H 0.2626 0.0170 0.5483 0.011 Uiso 1 1 calc R
C16 C 0.2237(4) 0.0574(2) 0.3974(3) 0.0077(6) Uani 1 1 d .
C17 C 0.1644(4) 0.1677(2) 0.4110(3) 0.0080(6) Uani 1 1 d .
O171 O 0.1451(3) 0.22214(17) 0.32998(19) 0.0094(5) Uani 1 1 d .
O172 O 0.1368(3) 0.19595(18) 0.4998(2) 0.0136(5) Uani 1 1 d .
C18 C 0.3608(4) -0.1846(3) 0.5421(3) 0.0094(7) Uani 1 1 d .
O181 O 0.3807(3) -0.27525(17) 0.51073(19) 0.0101(5) Uani 1 1 d .
O182 O 0.3766(3) -0.15537(18) 0.63359(19) 0.0119(5) Uani 1 1 d .
O21 O -0.1249(3) 0.09502(17) 0.05054(19) 0.0097(5) Uani 1 1 d .
C22 C -0.0900(4) 0.0227(2) -0.0072(3) 0.0065(6) Uani 1 1 d .
O23 O -0.1890(3) -0.01791(17) -0.07633(18) 0.0089(5) Uani 1 1 d .
O1W O -0.1089(3) 0.06813(18) 0.26343(19) 0.0110(5) Uani 1 1 d .
O2W O -0.1440(3) 0.27330(19) 0.17061(19) 0.0130(5) Uani 1 1 d .
O3W O 0.4033(3) 0.17715(18) 0.1715(2) 0.0122(5) Uani 1 1 d .
O4W O 0.0112(3) 0.39257(18) 0.4816(2) 0.0127(5) Uani 1 1 d .
O5W O -0.2468(3) 0.39113(18) 0.3294(2) 0.0134(5) Uani 1 1 d .
H11W H -0.1933 0.0960 0.2910 0.020 Uiso 1 1 d .
H12W H -0.1514 0.0118 0.2385 0.020 Uiso 1 1 d .
H21W H -0.2153 0.2838 0.1180 0.020 Uiso 1 1 d .
H22W H -0.1783 0.3142 0.2166 0.020 Uiso 1 1 d .
H31W H 0.4486 0.1532 0.1179 0.020 Uiso 1 1 d .
H32W H 0.4798 0.1659 0.2216 0.020 Uiso 1 1 d .

loop_
_atom_site_aniso_label
_atom_site_aniso_U_11
_atom_site_aniso_U_22
_atom_site_aniso_U_33
_atom_site_aniso_U_23
_atom_site_aniso_U_13
_atom_site_aniso_U_12
Dy1 0.00862(8) 0.00480(7) 0.00440(8) -0.00084(6) 0.00045(5) -0.00029(6)
N11 0.0107(15) 0.0079(13) 0.0077(14) 0.0005(11) 0.0012(12) -0.0001(10)
C12 0.0132(18) 0.0107(15) 0.0038(15) -0.0004(13) 0.0017(13) 0.0005(13)
N13 0.0107(15) 0.0090(13) 0.0073(14) 0.0018(11) 0.0035(12) 0.0005(10)
C14 0.0084(17) 0.0084(15) 0.0075(16) 0.0003(13) 0.0006(13) -0.0014(12)
C15 0.0127(17) 0.0094(15) 0.0056(15) -0.0025(14) 0.0008(13) -0.0001(13)
C16 0.0074(16) 0.0075(14) 0.0081(16) -0.0018(13) 0.0011(13) -0.0004(12)
C17 0.0090(16) 0.0062(14) 0.0086(16) -0.0026(14) 0.0001(13) -0.0008(12)
O171 0.0156(13) 0.0050(11) 0.0072(12) -0.0009(9) -0.0016(10) -0.0003(9)
O172 0.0234(15) 0.0111(11) 0.0063(12) -0.0006(10) 0.0002(11) 0.0046(10)
C18 0.0075(16) 0.0115(16) 0.0095(17) -0.0001(13) 0.0033(13) 0.0011(12)
O181 0.0176(14) 0.0062(11) 0.0066(12) -0.0002(9) 0.0019(10) 0.0022(9)
O182 0.0177(14) 0.0128(12) 0.0053(12) -0.0012(10) 0.0004(10) 0.0038(10)
O21 0.0108(13) 0.0076(11) 0.0107(13) -0.0034(10) 0.0000(10) 0.0009(9)
C22 0.0073(16) 0.0069(14) 0.0055(15) 0.0026(12) 0.0024(13) -0.0007(11)
O23 0.0108(12) 0.0066(11) 0.0090(12) -0.0016(9) -0.0006(10) -0.0014(9)
O1W 0.0120(13) 0.0111(11) 0.0105(13) -0.0011(10) 0.0047(10) -0.0005(9)
O2W 0.0129(13) 0.0161(13) 0.0095(13) -0.0054(11) -0.0019(10) 0.0053(10)
O3W 0.0108(13) 0.0148(12) 0.0109(13) 0.0003(10) 0.0003(10) 0.0003(9)
O4W 0.0112(13) 0.0105(11) 0.0170(14) -0.0031(11) 0.0050(11) 0.0013(9)
O5W 0.0188(14) 0.0101(11) 0.0119(13) 0.0002(10) 0.0059(11) 0.0041(10)

loop_
_atom_type_symbol
_atom_type_description
_atom_type_scat_dispersion_real
_atom_type_scat_dispersion_imag
_atom_type_scat_source
C C 0.0033 0.0016 'International Tables Vol C Tables 4.2.6.8 and 6.1.1.4'
H H 0.0000 0.0000 'International Tables Vol C Tables 4.2.6.8 and 6.1.1.4'
N N 0.0061 0.0033 'International Tables Vol C Tables 4.2.6.8 and 6.1.1.4'
O O 0.0106 0.0060 'International Tables Vol C Tables 4.2.6.8 and 6.1.1.4'
Dy Dy -0.1892 4.4098 'International Tables Vol C Tables 4.2.6.8 and 6.1.1.4'

loop_
_geom_angle_atom_site_label_1
_geom_angle_atom_site_label_2
_geom_angle_atom_site_label_3
_geom_angle
_geom_angle_site_symmetry_1
_geom_angle_site_symmetry_3
O171 Dy1 O23 132.74(8) . 3
O171 Dy1 O2W 81.11(8) . .
O23 Dy1 O2W 140.74(8) 3 .
O171 Dy1 O21 140.01(8) . .
O23 Dy1 O21 68.48(8) 3 .
O2W Dy1 O21 72.33(8) . .
O171 Dy1 O181 139.57(8) . 2
O23 Dy1 O181 76.75(8) 3 2
O2W Dy1 O181 87.60(8) . 2
O21 Dy1 O181 69.49(8) . 2
O171 Dy1 O3W 80.97(8) . .
O23 Dy1 O3W 74.61(8) 3 .
O2W Dy1 O3W 139.52(8) . .
O21 Dy1 O3W 137.84(8) . .
O181 Dy1 O3W 83.06(8) 2 .
O171 Dy1 O1W 75.11(8) . .
O23 Dy1 O1W 94.00(8) 3 .
O2W Dy1 O1W 74.08(8) . .
O21 Dy1 O1W 69.23(8) . .
O181 Dy1 O1W 138.21(8) 2 .
O3W Dy1 O1W 134.27(8) . .
O171 Dy1 N13 76.76(9) . 2
O23 Dy1 N13 129.21(8) 3 2
O2W Dy1 N13 69.49(9) . 2
O21 Dy1 N13 118.76(9) . 2
O181 Dy1 N13 62.95(9) 2 2
O3W Dy1 N13 71.19(8) . 2
O1W Dy1 N13 136.64(8) . 2
O171 Dy1 N11 64.74(8) . .
O23 Dy1 N11 69.21(8) 3 .
O2W Dy1 N11 130.60(9) . .
O21 Dy1 N11 112.16(8) . .
O181 Dy1 N11 141.37(8) 2 .
O3W Dy1 N11 70.96(8) . .
O1W Dy1 N11 63.68(8) . .
N13 Dy1 N11 129.07(9) 2 .
C12 N11 C16 116.4(3) . .
C12 N11 Dy1 130.5(2) . .
C16 N11 Dy1 112.2(2) . .
N11 C12 N13 125.7(3) . .
N11 C12 H12 117.2 . .
N13 C12 H12 117.2 . .
C14 N13 C12 116.7(3) . .
C14 N13 Dy1 116.5(2) . 2_545
C12 N13 Dy1 126.9(2) . 2_545
N13 C14 C15 121.9(3) . .
N13 C14 C18 115.5(3) . .
C15 C14 C18 122.5(3) . .
C16 C15 C14 116.8(3) . .
C16 C15 H15 121.6 . .
C14 C15 H15 121.6 . .
N11 C16 C15 122.5(3) . .
N11 C16 C17 115.3(3) . .
C15 C16 C17 122.2(3) . .
O172 C17 O171 125.6(3) . .
O172 C17 C16 117.5(3) . .
O171 C17 C16 116.8(3) . .
C17 O171 Dy1 126.9(2) . .
O182 C18 O181 126.0(3) . .
O182 C18 C14 118.5(3) . .
O181 C18 C14 115.5(3) . .
C18 O181 Dy1 128.6(2) . 2_545
C22 O21 Dy1 118.3(2) . .
O21 C22 O23 126.3(3) . .
O21 C22 C22 117.5(4) . 3
O23 C22 C22 116.2(3) . 3
C22 O23 Dy1 119.0(2) . 3
Dy1 O1W H11W 123.8 . .
Dy1 O1W H12W 119.2 . .
H11W O1W H12W 103.0 . .
Dy1 O2W H21W 122.8 . .
Dy1 O2W H22W 133.7 . .
H21W O2W H22W 103.2 . .
Dy1 O3W H31W 114.4 . .
Dy1 O3W H32W 131.4 . .
H31W O3W H32W 103.6 . .

loop_
_geom_bond_atom_site_label_1
_geom_bond_atom_site_label_2
_geom_bond_distance
_geom_bond_site_symmetry_2
Dy1 O171 2.283(2) .
Dy1 O23 2.361(2) 3
Dy1 O2W 2.373(2) .
Dy1 O21 2.375(2) .
Dy1 O181 2.398(2) 2
Dy1 O3W 2.407(2) .
Dy1 O1W 2.493(2) .
Dy1 N13 2.656(3) 2
Dy1 N11 2.674(3) .
N11 C12 1.337(4) .
N11 C16 1.342(4) .
C12 N13 1.341(4) .
C12 H12 0.9300 .
N13 C14 1.339(4) .
N13 Dy1 2.656(3) 2_545
C14 C15 1.389(5) .
C14 C18 1.522(5) .
C15 C16 1.373(5) .
C15 H15 0.9300 .
C16 C17 1.525(4) .
C17 O172 1.239(4) .
C17 O171 1.264(4) .
C18 O182 1.240(4) .
C18 O181 1.261(4) .
O181 Dy1 2.398(2) 2_545
O21 C22 1.244(4) .
C22 O23 1.258(4) .
C22 C22 1.535(6) 3
O23 Dy1 2.361(2) 3
O1W H11W 0.8577 .
O1W H12W 0.8594 .
O2W H21W 0.8596 .
O2W H22W 0.8568 .
O3W H31W 0.8613 .
O3W H32W 0.8640 .

loop_
_geom_hbond_atom_site_label_D
_geom_hbond_atom_site_label_H
_geom_hbond_atom_site_label_A
_geom_hbond_distance_DH
_geom_hbond_distance_HA
_geom_hbond_distance_DA
_geom_hbond_angle_DHA
_geom_hbond_site_symmetry_A
O1W H11W O182 0.86 1.96 2.814(3) 174.7 3_556
O1W H12W O5W 0.86 1.94 2.800(3) 174.8 2_445
O2W H21W O172 0.86 1.87 2.729(4) 177.4 4_565
O2W H22W O5W 0.86 1.88 2.733(3) 172.9 .
O3W H31W O4W 0.86 1.96 2.807(3) 169.1 4_665
O3W H32W O182 0.86 2.12 2.963(4) 166.1 3_656
